data_4304249
loop_
_publ_author_name
'Michael Veith'
'Kroum Valtchev'
'Volker Huch'

_publ_section_title
;
Tetraalkoxyaluminates of Nickel(II), Copper(II), and Copper(I)
;
_journal_name_full 'Inorganic Chemistry'
_journal_page_first 1204
_journal_page_last 1217
_journal_paper_doi 10.1021/ic701729y
_journal_volume 47
_journal_year 2008
_chemical_formula_sum 'C33 H57 Al2 N3 Ni O7'
_chemical_formula_weight 720.49
_chemical_name_systematic
; 
 ? 
;
_space_group_IT_number 15
_symmetry_cell_setting monoclinic
_symmetry_space_group_name_Hall '-C 2yc'
_symmetry_space_group_name_H-M 'C 1 2/c 1'
_atom_sites_solution_hydrogens geom
_atom_sites_solution_primary direct
_atom_sites_solution_secondary difmap
_audit_creation_method SHELXL-97
_cell_angle_alpha 90.00
_cell_angle_beta 95.25(3)
_cell_angle_gamma 90.00
_cell_formula_units_Z 4
_cell_length_a 12.034(2)
_cell_length_b 16.732(3)
_cell_length_c 17.281(3)
_cell_measurement_temperature 293(2)
_cell_measurement_theta_max 14
_cell_measurement_theta_min 9
_cell_volume 3465.0(11)
_computing_structure_refinement 'SHELXL-97 (Sheldrick, 1997)'
_computing_structure_solution 'SHELXS-97 (Sheldrick, 1990)'
_diffrn_ambient_temperature 293(2)
_diffrn_measured_fraction_theta_full 0.929
_diffrn_measured_fraction_theta_max 0.929
_diffrn_measurement_device_type 'Stoe IPDS'
_diffrn_measurement_method 'imige plate'
_diffrn_radiation_monochromator graphite
_diffrn_radiation_source 'fine-focus sealed tube'
_diffrn_radiation_type MoK\a
_diffrn_radiation_wavelength 0.71073
_diffrn_reflns_av_R_equivalents 0.1283
_diffrn_reflns_av_sigmaI/netI 0.0869
_diffrn_reflns_limit_h_max 13
_diffrn_reflns_limit_h_min -13
_diffrn_reflns_limit_k_max 19
_diffrn_reflns_limit_k_min -19
_diffrn_reflns_limit_l_max 20
_diffrn_reflns_limit_l_min -20
_diffrn_reflns_number 11141
_diffrn_reflns_theta_full 24.94
_diffrn_reflns_theta_max 24.94
_diffrn_reflns_theta_min 2.09
_exptl_absorpt_coefficient_mu 0.661
_exptl_absorpt_correction_type N/A
_exptl_crystal_colour blue
_exptl_crystal_density_diffrn 1.381
_exptl_crystal_density_method 'not measured'
_exptl_crystal_description 'transparent parallelepiped'
_exptl_crystal_F_000 1544
_exptl_crystal_size_max 0.4
_exptl_crystal_size_mid 0.35
_exptl_crystal_size_min 0.2
_refine_diff_density_max 0.590
_refine_diff_density_min -0.346
_refine_diff_density_rms 0.079
_refine_ls_extinction_method none
_refine_ls_goodness_of_fit_ref 0.970
_refine_ls_hydrogen_treatment mixed
_refine_ls_matrix_type full
_refine_ls_number_parameters 210
_refine_ls_number_reflns 2821
_refine_ls_number_restraints 0
_refine_ls_restrained_S_all 0.970
_refine_ls_R_factor_all 0.0925
_refine_ls_R_factor_gt 0.0698
_refine_ls_shift/su_max 0.001
_refine_ls_shift/su_mean 0.000
_refine_ls_structure_factor_coef Fsqd
_refine_ls_weighting_details 'calc w=1/[\s^2^(Fo^2^)+(0.1301P)^2^+0.0000P] where P=(Fo^2^+2Fc^2^)/3'
_refine_ls_weighting_scheme calc
_refine_ls_wR_factor_gt 0.1834
_refine_ls_wR_factor_ref 0.2010
_reflns_number_gt 1974
_reflns_number_total 2821
_reflns_threshold_expression >2sigma(I)
_cod_data_source_file ic701729y-file003_03.cif
_cod_data_source_block comp_7
_cod_depositor_comments
;
The following automatic conversions were performed:
'_symmetry_cell_setting' value 'Monoclinic' changed to 'monoclinic'
according to '/home/saulius/struct/CIF-dictionaries/cif_core.dic'
dictionary named 'cif_core.dic' version 2.4.1 from 2010-06-29.

Automatic conversion script
Id: cif_fix_enum 1527 2010-12-29 10:47:43Z saulius 
;
_cod_original_cell_volume 3465.0(10)
_cod_database_code 4304249

loop_
_symmetry_equiv_pos_as_xyz
'x, y, z'
'-x, y, -z+1/2'
'x+1/2, y+1/2, z'
'-x+1/2, y+1/2, -z+1/2'
'-x, -y, -z'
'x, -y, z-1/2'
'-x+1/2, -y+1/2, -z'
'x+1/2, -y+1/2, z-1/2'

loop_
_atom_site_label
_atom_site_type_symbol
_atom_site_fract_x
_atom_site_fract_y
_atom_site_fract_z
_atom_site_U_iso_or_equiv
_atom_site_adp_type
_atom_site_occupancy
_atom_site_symmetry_multiplicity
_atom_site_calc_flag
_atom_site_refinement_flags
_atom_site_disorder_assembly
_atom_site_disorder_group
Ni1 Ni 0.5000 0.72367(5) 0.2500 0.0566(3) Uani 1 2 d S . .
Al1 Al 0.63686(11) 0.85472(8) 0.24257(8) 0.0593(4) Uani 1 1 d . . .
O1 O 0.6614(2) 0.75313(19) 0.24062(18) 0.0585(8) Uani 1 1 d . . .
O2 O 0.6728(3) 0.9057(2) 0.16889(19) 0.0683(9) Uani 1 1 d . . .
O3 O 0.7134(3) 0.8879(2) 0.31938(18) 0.0669(9) Uani 1 1 d . . .
O4 O 0.5000 0.8426(2) 0.2500 0.0547(10) Uani 1 2 d S . .
N1 N 0.5198(3) 0.7189(2) 0.3673(2) 0.0580(9) Uani 1 1 d . . .
N2 N 0.5000 0.6033(3) 0.2500 0.0579(13) Uani 1 2 d S . .
C1 C 0.7588(4) 0.7113(3) 0.2375(3) 0.0670(13) Uani 1 1 d . . .
H1 H 0.7397 0.6555 0.2254 0.080 Uiso 1 1 calc R . .
C2 C 0.8249(5) 0.7134(4) 0.3112(4) 0.0895(17) Uani 1 1 d . . .
H2A H 0.7821 0.6926 0.3508 0.134 Uiso 1 1 calc R . .
H2B H 0.8462 0.7675 0.3235 0.134 Uiso 1 1 calc R . .
H2C H 0.8906 0.6814 0.3083 0.134 Uiso 1 1 calc R . .
C3 C 0.8225(5) 0.7417(4) 0.1770(4) 0.0887(17) Uani 1 1 d . . .
H3A H 0.7781 0.7393 0.1281 0.133 Uiso 1 1 calc R . .
H3B H 0.8885 0.7100 0.1746 0.133 Uiso 1 1 calc R . .
H3C H 0.8433 0.7962 0.1883 0.133 Uiso 1 1 calc R . .
C4 C 0.6175(4) 0.9255(3) 0.1016(3) 0.0715(13) Uani 1 1 d . . .
H4 H 0.5385 0.9124 0.1039 0.086 Uiso 1 1 calc R . .
C5 C 0.6595(6) 0.8793(4) 0.0420(3) 0.0980(19) Uani 1 1 d . . .
H5A H 0.6510 0.8235 0.0531 0.147 Uiso 1 1 calc R . .
H5B H 0.7371 0.8912 0.0394 0.147 Uiso 1 1 calc R . .
H5C H 0.6189 0.8919 -0.0069 0.147 Uiso 1 1 calc R . .
C6 C 0.6277(5) 1.0107(4) 0.0898(4) 0.0952(18) Uani 1 1 d . . .
H6A H 0.5974 1.0387 0.1316 0.143 Uiso 1 1 calc R . .
H6B H 0.5874 1.0254 0.0414 0.143 Uiso 1 1 calc R . .
H6C H 0.7050 1.0244 0.0887 0.143 Uiso 1 1 calc R . .
C7 C 0.7168(8) 0.9553(5) 0.3555(5) 0.142(3) Uani 1 1 d . . .
H7 H 0.6705 0.9365 0.3956 0.170 Uiso 1 1 calc R . .
C8 C 0.6476(7) 1.0160(4) 0.3335(5) 0.119(2) Uani 1 1 d . . .
H8A H 0.5844 0.9957 0.3016 0.179 Uiso 1 1 calc R . .
H8B H 0.6864 1.0543 0.3044 0.179 Uiso 1 1 calc R . .
H8C H 0.6227 1.0413 0.3787 0.179 Uiso 1 1 calc R . .
C9 C 0.8087(6) 0.9670(5) 0.4067(4) 0.120(3) Uani 1 1 d . . .
H9A H 0.8445 0.9166 0.4186 0.179 Uiso 1 1 calc R . .
H9B H 0.7865 0.9905 0.4536 0.179 Uiso 1 1 calc R . .
H9C H 0.8598 1.0021 0.3840 0.179 Uiso 1 1 calc R . .
C10 C 0.5887(4) 0.7624(3) 0.4084(3) 0.0674(12) Uani 1 1 d . . .
H10 H 0.6360 0.7961 0.3838 0.081 Uiso 1 1 calc R . .
C11 C 0.5946(5) 0.7610(4) 0.4826(3) 0.0801(15) Uani 1 1 d . . .
H11 H 0.6448 0.7940 0.5117 0.096 Uiso 1 1 calc R . .
C12 C 0.5286(5) 0.7124(4) 0.5176(3) 0.0899(18) Uani 1 1 d . . .
H12 H 0.5324 0.7102 0.5715 0.108 Uiso 1 1 calc R . .
C13 C 0.4580(5) 0.6674(4) 0.4753(3) 0.0847(16) Uani 1 1 d . . .
H13 H 0.4106 0.6327 0.4986 0.102 Uiso 1 1 calc R . .
C14 C 0.4555(4) 0.6721(3) 0.4004(3) 0.0726(13) Uani 1 1 d . . .
H14 H 0.4053 0.6404 0.3699 0.087 Uiso 1 1 calc R . .
C15 C 0.5777(4) 0.5627(3) 0.2884(3) 0.0646(12) Uani 1 1 d . . .
H15 H 0.6342 0.5905 0.3173 0.077 Uiso 1 1 calc R . .
C16 C 0.5814(4) 0.4842(3) 0.2888(3) 0.0747(14) Uani 1 1 d . . .
H16 H 0.6403 0.4572 0.3160 0.090 Uiso 1 1 calc R . .
C17 C 0.5000 0.4444(5) 0.2500 0.085(2) Uani 1 2 d S . .
H17 H 0.5000 0.3888 0.2500 0.102 Uiso 1 2 calc SR . .

loop_
_atom_site_aniso_label
_atom_site_aniso_U_11
_atom_site_aniso_U_22
_atom_site_aniso_U_33
_atom_site_aniso_U_23
_atom_site_aniso_U_13
_atom_site_aniso_U_12
Ni1 0.0572(5) 0.0524(5) 0.0596(5) 0.000 0.0015(4) 0.000
Al1 0.0613(8) 0.0558(9) 0.0607(8) -0.0013(6) 0.0058(6) -0.0029(6)
O1 0.0509(16) 0.0614(19) 0.0626(18) -0.0033(15) 0.0025(14) -0.0009(14)
O2 0.0665(19) 0.074(2) 0.065(2) 0.0054(16) 0.0079(16) -0.0106(16)
O3 0.076(2) 0.0565(19) 0.067(2) -0.0041(16) -0.0010(16) -0.0104(15)
O4 0.060(2) 0.047(2) 0.057(2) 0.000 0.0059(19) 0.000
N1 0.062(2) 0.056(2) 0.055(2) 0.0023(17) 0.0022(18) -0.0013(18)
N2 0.055(3) 0.059(3) 0.059(3) 0.000 -0.003(2) 0.000
C1 0.053(2) 0.064(3) 0.084(3) -0.003(2) 0.004(2) 0.004(2)
C2 0.071(3) 0.086(4) 0.106(5) -0.003(3) -0.018(3) 0.007(3)
C3 0.071(3) 0.085(4) 0.114(5) 0.005(3) 0.029(3) 0.009(3)
C4 0.069(3) 0.074(3) 0.071(3) 0.008(3) 0.003(3) -0.004(2)
C5 0.120(5) 0.111(5) 0.066(4) -0.004(3) 0.024(3) 0.007(4)
C6 0.109(4) 0.079(4) 0.095(4) 0.024(3) -0.002(4) -0.002(3)
C7 0.173(8) 0.098(6) 0.140(7) -0.053(5) -0.062(6) 0.030(5)
C8 0.151(7) 0.068(4) 0.137(7) -0.012(4) 0.012(5) 0.001(4)
C9 0.126(6) 0.127(6) 0.103(5) -0.043(4) -0.009(4) -0.027(5)
C10 0.073(3) 0.069(3) 0.060(3) 0.006(2) 0.000(2) -0.005(2)
C11 0.081(3) 0.095(4) 0.061(3) -0.002(3) -0.006(3) -0.013(3)
C12 0.094(4) 0.116(5) 0.059(3) 0.005(3) 0.002(3) -0.007(4)
C13 0.084(4) 0.099(4) 0.073(4) 0.010(3) 0.014(3) -0.017(3)
C14 0.070(3) 0.075(4) 0.073(3) 0.003(3) 0.004(3) -0.011(3)
C15 0.056(3) 0.066(3) 0.070(3) 0.000(2) -0.001(2) -0.002(2)
C16 0.070(3) 0.058(3) 0.095(4) 0.007(3) -0.002(3) 0.010(2)
C17 0.083(5) 0.056(4) 0.115(7) 0.000 0.007(5) 0.000

loop_
_atom_type_symbol
_atom_type_description
_atom_type_scat_dispersion_real
_atom_type_scat_dispersion_imag
_atom_type_scat_source
C C 0.0033 0.0016 'International Tables Vol C Tables 4.2.6.8 and 6.1.1.4'
H H 0.0000 0.0000 'International Tables Vol C Tables 4.2.6.8 and 6.1.1.4'
N N 0.0061 0.0033 'International Tables Vol C Tables 4.2.6.8 and 6.1.1.4'
O O 0.0106 0.0060 'International Tables Vol C Tables 4.2.6.8 and 6.1.1.4'
Al Al 0.0645 0.0514 'International Tables Vol C Tables 4.2.6.8 and 6.1.1.4'
Ni Ni 0.3393 1.1124 'International Tables Vol C Tables 4.2.6.8 and 6.1.1.4'

loop_
_geom_angle_atom_site_label_1
_geom_angle_atom_site_label_2
_geom_angle_atom_site_label_3
_geom_angle
_geom_angle_site_symmetry_1
_geom_angle_site_symmetry_3
_geom_angle_publ_flag
O4 Ni1 N2 180.000(1) . . ?
O4 Ni1 N1 92.25(11) . 2_655 ?
N2 Ni1 N1 87.75(11) . 2_655 ?
O4 Ni1 N1 92.25(11) . . ?
N2 Ni1 N1 87.75(11) . . ?
N1 Ni1 N1 175.5(2) 2_655 . ?
O4 Ni1 O1 75.91(9) . . ?
N2 Ni1 O1 104.09(9) . . ?
N1 Ni1 O1 87.42(14) 2_655 . ?
N1 Ni1 O1 93.67(14) . . ?
O4 Ni1 O1 75.91(9) . 2_655 ?
N2 Ni1 O1 104.09(9) . 2_655 ?
N1 Ni1 O1 93.67(14) 2_655 2_655 ?
N1 Ni1 O1 87.42(14) . 2_655 ?
O1 Ni1 O1 151.82(18) . 2_655 ?
O4 Ni1 Al1 37.19(3) . . ?
N2 Ni1 Al1 142.81(3) . . ?
N1 Ni1 Al1 90.03(11) 2_655 . ?
N1 Ni1 Al1 93.55(11) . . ?
O1 Ni1 Al1 38.73(9) . . ?
O1 Ni1 Al1 113.10(10) 2_655 . ?
O4 Ni1 Al1 37.19(3) . 2_655 ?
N2 Ni1 Al1 142.81(3) . 2_655 ?
N1 Ni1 Al1 93.55(11) 2_655 2_655 ?
N1 Ni1 Al1 90.03(11) . 2_655 ?
O1 Ni1 Al1 113.10(10) . 2_655 ?
O1 Ni1 Al1 38.73(9) 2_655 2_655 ?
Al1 Ni1 Al1 74.37(6) . 2_655 ?
O2 Al1 O3 106.62(18) . . ?
O2 Al1 O4 117.25(16) . . ?
O3 Al1 O4 117.50(15) . . ?
O2 Al1 O1 116.33(18) . . ?
O3 Al1 O1 105.33(17) . . ?
O4 Al1 O1 93.08(18) . . ?
O2 Al1 Ni1 131.20(14) . . ?
O3 Al1 Ni1 121.71(13) . . ?
O4 Al1 Ni1 45.87(14) . . ?
O1 Al1 Ni1 47.21(10) . . ?
C1 O1 Al1 130.7(3) . . ?
C1 O1 Ni1 135.2(3) . . ?
Al1 O1 Ni1 94.06(14) . . ?
C4 O2 Al1 132.0(3) . . ?
C7 O3 Al1 132.7(5) . . ?
Al1 O4 Al1 166.1(3) . 2_655 ?
Al1 O4 Ni1 96.94(14) . . ?
Al1 O4 Ni1 96.94(14) 2_655 . ?
C10 N1 C14 119.7(4) . . ?
C10 N1 Ni1 123.3(3) . . ?
C14 N1 Ni1 117.0(3) . . ?
C15 N2 C15 116.5(6) 2_655 . ?
C15 N2 Ni1 121.8(3) 2_655 . ?
C15 N2 Ni1 121.8(3) . . ?
O1 C1 C2 111.1(5) . . ?
O1 C1 C3 111.2(4) . . ?
C2 C1 C3 110.1(5) . . ?
O2 C4 C5 108.5(5) . . ?
O2 C4 C6 109.0(5) . . ?
C5 C4 C6 113.3(5) . . ?
O3 C7 C8 122.1(7) . . ?
O3 C7 C9 115.3(7) . . ?
C8 C7 C9 121.2(8) . . ?
N1 C10 C11 121.5(5) . . ?
C10 C11 C12 119.3(6) . . ?
C13 C12 C11 119.1(6) . . ?
C14 C13 C12 118.5(5) . . ?
N1 C14 C13 121.8(5) . . ?
N2 C15 C16 123.5(5) . . ?
C15 C16 C17 118.6(5) . . ?
C16 C17 C16 119.3(7) . 2_655 ?

loop_
_geom_bond_atom_site_label_1
_geom_bond_atom_site_label_2
_geom_bond_distance
_geom_bond_site_symmetry_2
_geom_bond_publ_flag
Ni1 O4 1.990(4) . ?
Ni1 N2 2.014(5) . ?
Ni1 N1 2.021(4) 2_655 ?
Ni1 N1 2.021(4) . ?
Ni1 O1 2.025(3) . ?
Ni1 O1 2.025(3) 2_655 ?
Ni1 Al1 2.7524(15) . ?
Ni1 Al1 2.7524(15) 2_655 ?
Al1 O2 1.624(3) . ?
Al1 O3 1.642(3) . ?
Al1 O4 1.6759(14) . ?
Al1 O1 1.726(3) . ?
O1 C1 1.370(5) . ?
O2 C4 1.328(6) . ?
O3 C7 1.288(7) . ?
O4 Al1 1.6759(14) 2_655 ?
N1 C10 1.270(6) . ?
N1 C14 1.273(6) . ?
N2 C15 1.289(5) 2_655 ?
N2 C15 1.289(5) . ?
C1 C2 1.438(8) . ?
C1 C3 1.444(7) . ?
C4 C5 1.417(8) . ?
C4 C6 1.447(7) . ?
C7 C8 1.346(10) . ?
C7 C9 1.366(9) . ?
C10 C11 1.278(7) . ?
C11 C12 1.321(8) . ?
C12 C13 1.307(8) . ?
C13 C14 1.295(8) . ?
C15 C16 1.316(7) . ?
C16 C17 1.316(6) . ?
C17 C16 1.316(6) 2_655 ?
